data_8106600
loop_
_publ_author_name
'Zhao, Chun-Xiang'
'Ding, Yong-Jie'
'Zhang, Heng-Qiang'
'Zhou, Chen-Ying'
'Wang, Quan-Zhong'
'Wang, Xin'
'Zhao, Hui'
'Chen, Ya-Hong'
'Xie, Jian-Ping'
'Wang, Yun-Sheng'

_publ_section_title
;
 Crystal structure of
 bis-(1-(4-chlorophenyl)-3-phenyl-4-thenoyl-1H-pyrazol-5-ol-\k2O,O&#x2032;)-(N,N-dimethylformamide)zinc(II),
 C43H31Cl2N5O5S2Zn
;
_journal_issue 4
_journal_name_full 'Zeitschrift f\"ur Kristallographie - New Crystal Structures'
_journal_page_first 553
_journal_page_last 555
_journal_paper_doi 10.1515/ncrs-2016-0321
_journal_volume 232
_journal_year 2017
_chemical_formula_moiety 'C43 H31 Cl2 N5 O5 S2 Zn'
_chemical_formula_sum 'C43 H31 Cl2 N5 O5 S2 Zn'
_chemical_formula_weight 898.14
_space_group_IT_number 15
_space_group_name_Hall '-C 2yc'
_space_group_name_H-M_alt 'C 1 2/c 1'
_symmetry_cell_setting monoclinic
_symmetry_space_group_name_Hall '-C 2yc'
_symmetry_space_group_name_H-M 'C 1 2/c 1'
_atom_sites_solution_hydrogens geom
_atom_sites_solution_primary direct
_atom_sites_solution_secondary difmap
_cell_angle_alpha 90.00
_cell_angle_beta 96.7010(10)
_cell_angle_gamma 90.00
_cell_formula_units_Z 4
_cell_length_a 16.9304(8)
_cell_length_b 8.9706(5)
_cell_length_c 27.6764(14)
_cell_measurement_reflns_used 4953
_cell_measurement_temperature 296(2)
_cell_measurement_theta_max 28.23
_cell_measurement_theta_min 3.04
_cell_volume 4174.7(4)
_computing_cell_refinement 'Bruker SMART'
_computing_data_collection 'Bruker SMART'
_computing_data_reduction 'Bruker SAINT'
_computing_molecular_graphics 'Bruker SHELXTL'
_computing_publication_material 'Bruker SHELXTL'
_computing_structure_refinement 'SHELXL-97 (Sheldrick, 1997)'
_computing_structure_solution 'SHELXS-97 (Sheldrick, 1990)'
_diffrn_ambient_temperature 296(2)
_diffrn_measured_fraction_theta_full 0.996
_diffrn_measured_fraction_theta_max 0.996
_diffrn_measurement_device_type 'CCD area detector'
_diffrn_measurement_method 'phi and omega scans'
_diffrn_radiation_monochromator graphite
_diffrn_radiation_source 'fine-focus sealed tube'
_diffrn_radiation_type MoK\a
_diffrn_radiation_wavelength 0.71073
_diffrn_reflns_av_R_equivalents 0.0198
_diffrn_reflns_av_sigmaI/netI 0.0229
_diffrn_reflns_limit_h_max 22
_diffrn_reflns_limit_h_min -22
_diffrn_reflns_limit_k_max 8
_diffrn_reflns_limit_k_min -11
_diffrn_reflns_limit_l_max 36
_diffrn_reflns_limit_l_min -34
_diffrn_reflns_number 13762
_diffrn_reflns_theta_full 28.35
_diffrn_reflns_theta_max 28.35
_diffrn_reflns_theta_min 2.42
_exptl_absorpt_coefficient_mu 0.868
_exptl_absorpt_correction_type none
_exptl_crystal_colour yellow
_exptl_crystal_density_diffrn 1.429
_exptl_crystal_density_method 'not measured'
_exptl_crystal_description block
_exptl_crystal_F_000 1840
_exptl_crystal_size_max 0.37
_exptl_crystal_size_mid 0.37
_exptl_crystal_size_min 0.30
_refine_diff_density_max 0.396
_refine_diff_density_min -0.478
_refine_diff_density_rms 0.046
_refine_ls_extinction_method none
_refine_ls_goodness_of_fit_ref 1.014
_refine_ls_hydrogen_treatment mixed
_refine_ls_matrix_type full
_refine_ls_number_parameters 287
_refine_ls_number_reflns 5186
_refine_ls_number_restraints 60
_refine_ls_restrained_S_all 1.015
_refine_ls_R_factor_all 0.0475
_refine_ls_R_factor_gt 0.0350
_refine_ls_shift/su_max 0.001
_refine_ls_shift/su_mean 0.000
_refine_ls_structure_factor_coef Fsqd
_refine_ls_weighting_details 'calc w=1/[\s^2^(Fo^2^)+(0.0450P)^2^+3.0000P] where P=(Fo^2^+2Fc^2^)/3'
_refine_ls_weighting_scheme calc
_refine_ls_wR_factor_gt 0.0870
_refine_ls_wR_factor_ref 0.0935
_reflns_number_gt 4210
_reflns_number_total 5209
_reflns_threshold_expression >2sigma(I)
_cod_data_source_file suppl_ncrs-2016-0321_suppl.cif
_cod_data_source_block 1
_cod_original_sg_symbol_H-M 'C 2/c'
_cod_database_code 8106600

loop_
_symmetry_equiv_pos_as_xyz
'x, y, z'
'-x, y, -z+1/2'
'x+1/2, y+1/2, z'
'-x+1/2, y+1/2, -z+1/2'
'-x, -y, -z'
'x, -y, z-1/2'
'-x+1/2, -y+1/2, -z'
'x+1/2, -y+1/2, z-1/2'

loop_
_atom_site_label
_atom_site_type_symbol
_atom_site_fract_x
_atom_site_fract_y
_atom_site_fract_z
_atom_site_U_iso_or_equiv
_atom_site_adp_type
_atom_site_occupancy
_atom_site_symmetry_multiplicity
_atom_site_calc_flag
_atom_site_refinement_flags
_atom_site_disorder_assembly
_atom_site_disorder_group
Zn1 Zn 0.0000 0.36164(3) 0.7500 0.03670(9) Uani 1 2 d S . .
Cl1 Cl 0.36329(5) 0.13583(9) 0.98178(2) 0.0793(2) Uani 1 1 d . . .
S1 S 0.02402(4) 0.27398(7) 0.574156(19) 0.06162(17) Uani 1 1 d . A .
O1 O 0.03391(7) 0.33230(17) 0.67983(5) 0.0462(3) Uani 1 1 d . A .
O2 O 0.10167(7) 0.27376(16) 0.77804(4) 0.0417(3) Uani 1 1 d . A .
N1 N 0.23408(8) 0.21146(19) 0.77498(5) 0.0398(3) Uani 1 1 d . A .
N2 N 0.28709(8) 0.1917(2) 0.74053(5) 0.0437(4) Uani 1 1 d . A .
C1 C 0.26317(10) 0.1951(2) 0.82483(6) 0.0392(4) Uani 1 1 d . . .
C2 C 0.21463(12) 0.2139(3) 0.86146(7) 0.0491(5) Uani 1 1 d . . .
H2 H 0.1612 0.2375 0.8537 0.059 Uiso 1 1 calc R . .
C3 C 0.24610(14) 0.1972(3) 0.90978(7) 0.0544(5) Uani 1 1 d . . .
H3 H 0.2139 0.2105 0.9344 0.065 Uiso 1 1 calc R . .
C4 C 0.32466(14) 0.1612(2) 0.92100(7) 0.0511(5) Uani 1 1 d . . .
C5 C 0.37321(12) 0.1410(3) 0.88526(8) 0.0550(5) Uani 1 1 d . . .
H5 H 0.4265 0.1168 0.8934 0.066 Uiso 1 1 calc R . .
C6 C 0.34251(11) 0.1567(2) 0.83694(7) 0.0487(5) Uani 1 1 d . . .
H6 H 0.3751 0.1416 0.8125 0.058 Uiso 1 1 calc R . .
C7 C 0.15967(9) 0.2493(2) 0.75365(6) 0.0341(3) Uani 1 1 d . . .
C8 C 0.16363(9) 0.24590(19) 0.70288(6) 0.0338(3) Uani 1 1 d . A .
C9 C 0.24516(10) 0.2109(2) 0.69804(6) 0.0368(4) Uani 1 1 d . . .
C10 C 0.28666(10) 0.2031(2) 0.65393(7) 0.0408(4) Uani 1 1 d . A .
C11 C 0.27269(14) 0.3072(3) 0.61697(8) 0.0540(5) Uani 1 1 d . . .
H11 H 0.2373 0.3850 0.6198 0.065 Uiso 1 1 calc R A .
C12 C 0.31138(19) 0.2952(3) 0.57587(9) 0.0775(8) Uani 1 1 d . A .
H12 H 0.3020 0.3653 0.5511 0.093 Uiso 1 1 calc R . .
C13 C 0.3636(2) 0.1803(4) 0.57145(11) 0.0885(10) Uani 1 1 d . . .
H13 H 0.3888 0.1717 0.5435 0.106 Uiso 1 1 calc R A .
C14 C 0.37867(18) 0.0787(3) 0.60813(11) 0.0812(8) Uani 1 1 d . A .
H14 H 0.4148 0.0020 0.6052 0.097 Uiso 1 1 calc R . .
C15 C 0.34057(13) 0.0890(3) 0.64942(9) 0.0574(5) Uani 1 1 d . . .
H15 H 0.3510 0.0195 0.6742 0.069 Uiso 1 1 calc R A .
C16 C 0.09436(10) 0.2645(2) 0.66868(6) 0.0356(4) Uani 1 1 d . . .
C17 C 0.08951(11) 0.1991(2) 0.61989(6) 0.0408(4) Uani 1 1 d . A .
C18 C 0.12664(14) 0.0761(3) 0.60384(8) 0.0570(5) Uani 1 1 d . . .
H18 H 0.1631 0.0185 0.6234 0.068 Uiso 1 1 calc R A .
C19 C 0.10313(17) 0.0468(3) 0.55414(9) 0.0713(7) Uani 1 1 d . A .
H19 H 0.1230 -0.0317 0.5372 0.086 Uiso 1 1 calc R . .
C20 C 0.04885(17) 0.1447(3) 0.53382(8) 0.0678(7) Uani 1 1 d . . .
H20 H 0.0274 0.1418 0.5013 0.081 Uiso 1 1 calc R A .
O3 O -0.0036(4) 0.5806(3) 0.76070(12) 0.0474(9) Uani 0.50 1 d PU A -1
N3 N -0.0065(4) 0.8201(5) 0.73666(17) 0.0625(17) Uani 0.50 1 d PU A -1
C21 C -0.0110(2) 0.6755(5) 0.72872(17) 0.0490(9) Uani 0.50 1 d PU A -1
H21A H -0.0204 0.6433 0.6966 0.059 Uiso 0.50 1 calc PR A -1
C22 C -0.0203(8) 0.9214(12) 0.6947(4) 0.123(4) Uani 0.50 1 d PU A -1
H22A H -0.0223 0.8649 0.6651 0.185 Uiso 0.50 1 calc PR A -1
H22B H 0.0223 0.9925 0.6959 0.185 Uiso 0.50 1 calc PR A -1
H22C H -0.0698 0.9729 0.6957 0.185 Uiso 0.50 1 calc PR A -1
C23 C 0.0074(8) 0.8812(11) 0.7833(3) 0.113(3) Uani 0.50 1 d PU A -1
H23A H 0.0250 0.8043 0.8062 0.169 Uiso 0.50 1 calc PR A -1
H23B H -0.0409 0.9242 0.7920 0.169 Uiso 0.50 1 calc PR A -1
H23C H 0.0475 0.9569 0.7839 0.169 Uiso 0.50 1 calc PR A -1

loop_
_atom_site_aniso_label
_atom_site_aniso_U_11
_atom_site_aniso_U_22
_atom_site_aniso_U_33
_atom_site_aniso_U_23
_atom_site_aniso_U_13
_atom_site_aniso_U_12
Zn1 0.02525(13) 0.03874(16) 0.04519(17) 0.000 0.00024(10) 0.000
Cl1 0.1048(5) 0.0861(5) 0.0395(3) 0.0047(3) -0.0231(3) 0.0082(4)
S1 0.0706(4) 0.0656(4) 0.0429(3) -0.0054(3) -0.0176(2) 0.0149(3)
O1 0.0309(6) 0.0695(9) 0.0377(6) 0.0074(6) 0.0014(5) 0.0065(6)
O2 0.0292(6) 0.0621(8) 0.0338(6) 0.0029(6) 0.0045(5) 0.0094(5)
N1 0.0288(7) 0.0595(10) 0.0308(7) 0.0036(7) 0.0020(5) 0.0077(7)
N2 0.0313(7) 0.0617(10) 0.0383(8) 0.0045(7) 0.0057(6) 0.0090(7)
C1 0.0369(8) 0.0441(10) 0.0349(8) 0.0022(7) -0.0030(7) 0.0028(7)
C2 0.0456(10) 0.0631(13) 0.0380(9) 0.0033(9) 0.0023(8) 0.0132(9)
C3 0.0664(13) 0.0623(13) 0.0341(9) -0.0009(9) 0.0038(9) 0.0115(11)
C4 0.0668(13) 0.0460(11) 0.0357(9) 0.0006(8) -0.0140(9) 0.0004(9)
C5 0.0443(10) 0.0653(14) 0.0507(11) 0.0068(10) -0.0142(9) 0.0024(10)
C6 0.0365(9) 0.0650(13) 0.0426(10) 0.0055(9) -0.0037(7) 0.0040(9)
C7 0.0274(7) 0.0404(9) 0.0337(8) 0.0033(7) 0.0002(6) 0.0023(6)
C8 0.0304(8) 0.0388(9) 0.0318(8) 0.0021(7) 0.0019(6) 0.0024(7)
C9 0.0333(8) 0.0420(9) 0.0354(8) 0.0039(7) 0.0050(6) 0.0037(7)
C10 0.0374(9) 0.0465(10) 0.0398(9) -0.0001(8) 0.0094(7) 0.0042(8)
C11 0.0652(13) 0.0505(12) 0.0491(11) 0.0082(9) 0.0189(10) 0.0106(10)
C12 0.107(2) 0.0751(18) 0.0563(14) 0.0144(13) 0.0369(14) 0.0043(16)
C13 0.118(2) 0.084(2) 0.0762(18) -0.0052(16) 0.0641(18) 0.0022(18)
C14 0.0884(19) 0.0696(17) 0.096(2) -0.0017(15) 0.0529(16) 0.0209(15)
C15 0.0548(12) 0.0552(12) 0.0656(14) 0.0073(11) 0.0215(10) 0.0159(10)
C16 0.0325(8) 0.0408(9) 0.0329(8) 0.0062(7) 0.0017(6) -0.0037(7)
C17 0.0407(9) 0.0440(10) 0.0356(9) 0.0028(8) -0.0039(7) -0.0031(8)
C18 0.0626(13) 0.0485(12) 0.0555(12) -0.0091(10) -0.0113(10) 0.0056(10)
C19 0.0884(18) 0.0591(15) 0.0632(15) -0.0235(12) -0.0051(13) 0.0066(13)
C20 0.0909(18) 0.0678(16) 0.0401(11) -0.0097(11) -0.0110(11) -0.0016(14)
O3 0.0528(16) 0.0392(13) 0.051(3) -0.0038(13) 0.009(2) -0.0003(16)
N3 0.067(3) 0.041(2) 0.082(5) 0.0071(19) 0.017(4) 0.002(2)
C21 0.042(2) 0.046(2) 0.060(2) 0.0012(19) 0.0112(18) -0.0036(17)
C22 0.160(9) 0.080(6) 0.133(9) 0.040(5) 0.029(7) 0.015(5)
C23 0.162(8) 0.070(7) 0.103(8) -0.018(5) 0.008(7) -0.013(6)

loop_
_atom_type_symbol
_atom_type_description
_atom_type_scat_dispersion_real
_atom_type_scat_dispersion_imag
_atom_type_scat_source
C C 0.0033 0.0016 'International Tables Vol C Tables 4.2.6.8 and 6.1.1.4'
H H 0.0000 0.0000 'International Tables Vol C Tables 4.2.6.8 and 6.1.1.4'
N N 0.0061 0.0033 'International Tables Vol C Tables 4.2.6.8 and 6.1.1.4'
O O 0.0106 0.0060 'International Tables Vol C Tables 4.2.6.8 and 6.1.1.4'
S S 0.1246 0.1234 'International Tables Vol C Tables 4.2.6.8 and 6.1.1.4'
Cl Cl 0.1484 0.1585 'International Tables Vol C Tables 4.2.6.8 and 6.1.1.4'
Zn Zn 0.2839 1.4301 'International Tables Vol C Tables 4.2.6.8 and 6.1.1.4'

loop_
_geom_angle_atom_site_label_1
_geom_angle_atom_site_label_2
_geom_angle_atom_site_label_3
_geom_angle
_geom_angle_site_symmetry_1
_geom_angle_site_symmetry_3
O2 Zn1 O2 132.78(9) 2_556 .
O2 Zn1 O3 114.45(19) 2_556 .
O2 Zn1 O3 112.17(19) . .
O2 Zn1 O3 112.17(18) 2_556 2_556
O2 Zn1 O3 114.45(19) . 2_556
O3 Zn1 O3 17.89(15) . 2_556
O2 Zn1 O1 89.63(5) 2_556 2_556
O2 Zn1 O1 84.62(5) . 2_556
O3 Zn1 O1 88.27(9) . 2_556
O3 Zn1 O1 106.10(9) 2_556 2_556
O2 Zn1 O1 84.62(5) 2_556 .
O2 Zn1 O1 89.63(5) . .
O3 Zn1 O1 106.10(9) . .
O3 Zn1 O1 88.27(9) 2_556 .
O1 Zn1 O1 165.64(8) 2_556 .
C20 S1 C17 91.70(11) . .
C16 O1 Zn1 127.10(11) . .
C7 O2 Zn1 123.54(11) . .
C7 N1 N2 111.68(13) . .
C7 N1 C1 130.00(14) . .
N2 N1 C1 118.29(13) . .
C9 N2 N1 105.78(13) . .
C2 C1 C6 119.49(17) . .
C2 C1 N1 122.02(15) . .
C6 C1 N1 118.48(16) . .
C1 C2 C3 119.81(18) . .
C1 C2 H2 120.1 . .
C3 C2 H2 120.1 . .
C4 C3 C2 119.8(2) . .
C4 C3 H3 120.1 . .
C2 C3 H3 120.1 . .
C3 C4 C5 121.10(18) . .
C3 C4 Cl1 119.60(17) . .
C5 C4 Cl1 119.28(16) . .
C4 C5 C6 119.65(19) . .
C4 C5 H5 120.2 . .
C6 C5 H5 120.2 . .
C5 C6 C1 120.11(19) . .
C5 C6 H6 119.9 . .
C1 C6 H6 119.9 . .
O2 C7 N1 122.75(15) . .
O2 C7 C8 131.22(15) . .
N1 C7 C8 105.95(14) . .
C7 C8 C16 121.67(15) . .
C7 C8 C9 104.76(14) . .
C16 C8 C9 133.40(15) . .
N2 C9 C8 111.73(15) . .
N2 C9 C10 118.29(15) . .
C8 C9 C10 129.88(15) . .
C11 C10 C15 119.23(18) . .
C11 C10 C9 121.42(17) . .
C15 C10 C9 119.34(18) . .
C12 C11 C10 120.0(2) . .
C12 C11 H11 120.0 . .
C10 C11 H11 120.0 . .
C13 C12 C11 120.3(2) . .
C13 C12 H12 119.9 . .
C11 C12 H12 119.9 . .
C14 C13 C12 120.1(2) . .
C14 C13 H13 120.0 . .
C12 C13 H13 120.0 . .
C13 C14 C15 120.4(2) . .
C13 C14 H14 119.8 . .
C15 C14 H14 119.8 . .
C14 C15 C10 120.1(2) . .
C14 C15 H15 120.0 . .
C10 C15 H15 120.0 . .
O1 C16 C8 121.48(16) . .
O1 C16 C17 117.33(15) . .
C8 C16 C17 121.14(16) . .
C18 C17 C16 130.00(17) . .
C18 C17 S1 110.91(14) . .
C16 C17 S1 118.95(14) . .
C17 C18 C19 112.2(2) . .
C17 C18 H18 123.9 . .
C19 C18 H18 123.9 . .
C20 C19 C18 112.8(2) . .
C20 C19 H19 123.6 . .
C18 C19 H19 123.6 . .
C19 C20 S1 112.37(18) . .
C19 C20 H20 123.8 . .
S1 C20 H20 123.8 . .
C21 O3 Zn1 125.6(3) . .
C21 N3 C23 122.7(5) . .
C21 N3 C22 118.4(7) . .
C23 N3 C22 118.8(6) . .
O3 C21 N3 124.5(5) . .
O3 C21 H21A 117.8 . .
N3 C21 H21A 117.8 . .

loop_
_geom_bond_atom_site_label_1
_geom_bond_atom_site_label_2
_geom_bond_distance
_geom_bond_site_symmetry_2
Zn1 O2 1.9684(12) 2_556
Zn1 O2 1.9684(12) .
Zn1 O3 1.988(3) .
Zn1 O3 1.988(3) 2_556
Zn1 O1 2.1049(13) 2_556
Zn1 O1 2.1049(13) .
Cl1 C4 1.7473(19) .
S1 C20 1.696(3) .
S1 C17 1.7190(18) .
O1 C16 1.259(2) .
O2 C7 1.274(2) .
N1 C7 1.370(2) .
N1 N2 1.3950(19) .
N1 C1 1.417(2) .
N2 C9 1.312(2) .
C1 C2 1.388(3) .
C1 C6 1.389(2) .
C2 C3 1.388(3) .
C2 H2 0.9300 .
C3 C4 1.369(3) .
C3 H3 0.9300 .
C4 C5 1.370(3) .
C5 C6 1.384(3) .
C5 H5 0.9300 .
C6 H6 0.9300 .
C7 C8 1.415(2) .
C8 C16 1.428(2) .
C8 C9 1.437(2) .
C9 C10 1.479(2) .
C10 C11 1.384(3) .
C10 C15 1.387(3) .
C11 C12 1.381(3) .
C11 H11 0.9300 .
C12 C13 1.373(4) .
C12 H12 0.9300 .
C13 C14 1.366(4) .
C13 H13 0.9300 .
C14 C15 1.379(3) .
C14 H14 0.9300 .
C15 H15 0.9300 .
C16 C17 1.466(2) .
C17 C18 1.369(3) .
C18 C19 1.411(3) .
C18 H18 0.9300 .
C19 C20 1.346(4) .
C19 H19 0.9300 .
C20 H20 0.9300 .
O3 C21 1.224(5) .
N3 C21 1.317(6) .
N3 C23 1.398(10) .
N3 C22 1.471(9) .
C21 H21A 0.9300 .
C22 H22A 0.9600 .
C22 H22B 0.9600 .
C22 H22C 0.9600 .
C23 H23A 0.9600 .
C23 H23B 0.9600 .
C23 H23C 0.9600 .

loop_
_geom_torsion_atom_site_label_1
_geom_torsion_atom_site_label_2
_geom_torsion_atom_site_label_3
_geom_torsion_atom_site_label_4
_geom_torsion
_geom_torsion_site_symmetry_1
_geom_torsion_site_symmetry_2
_geom_torsion_site_symmetry_3
_geom_torsion_site_symmetry_4
O2 Zn1 O1 C16 -125.83(16) 2_556 . . .
O2 Zn1 O1 C16 7.23(16) . . . .
O3 Zn1 O1 C16 120.2(2) . . . .
O3 Zn1 O1 C16 121.7(2) 2_556 . . .
O1 Zn1 O1 C16 -59.01(15) 2_556 . . .
O2 Zn1 O2 C7 93.70(15) 2_556 . . .
O3 Zn1 O2 C7 -95.88(17) . . . .
O3 Zn1 O2 C7 -76.55(17) 2_556 . . .
O1 Zn1 O2 C7 178.20(15) 2_556 . . .
O1 Zn1 O2 C7 11.38(15) . . . .
C7 N1 N2 C9 -2.6(2) . . . .
C1 N1 N2 C9 179.19(17) . . . .
C7 N1 C1 C2 1.7(3) . . . .
N2 N1 C1 C2 179.53(19) . . . .
C7 N1 C1 C6 -179.3(2) . . . .
N2 N1 C1 C6 -1.5(3) . . . .
C6 C1 C2 C3 1.3(3) . . . .
N1 C1 C2 C3 -179.7(2) . . . .
C1 C2 C3 C4 -0.5(4) . . . .
C2 C3 C4 C5 -0.1(4) . . . .
C2 C3 C4 Cl1 -178.39(18) . . . .
C3 C4 C5 C6 -0.1(4) . . . .
Cl1 C4 C5 C6 178.17(18) . . . .
C4 C5 C6 C1 1.0(3) . . . .
C2 C1 C6 C5 -1.6(3) . . . .
N1 C1 C6 C5 179.5(2) . . . .
Zn1 O2 C7 N1 168.94(13) . . . .
Zn1 O2 C7 C8 -14.7(3) . . . .
N2 N1 C7 O2 -179.59(17) . . . .
C1 N1 C7 O2 -1.7(3) . . . .
N2 N1 C7 C8 3.3(2) . . . .
C1 N1 C7 C8 -178.77(19) . . . .
O2 C7 C8 C16 -3.4(3) . . . .
N1 C7 C8 C16 173.36(16) . . . .
O2 C7 C8 C9 -179.38(19) . . . .
N1 C7 C8 C9 -2.60(19) . . . .
N1 N2 C9 C8 0.8(2) . . . .
N1 N2 C9 C10 177.37(16) . . . .
C7 C8 C9 N2 1.1(2) . . . .
C16 C8 C9 N2 -174.13(19) . . . .
C7 C8 C9 C10 -174.92(19) . . . .
C16 C8 C9 C10 9.8(3) . . . .
N2 C9 C10 C11 -135.0(2) . . . .
C8 C9 C10 C11 40.8(3) . . . .
N2 C9 C10 C15 45.2(3) . . . .
C8 C9 C10 C15 -139.0(2) . . . .
C15 C10 C11 C12 1.0(4) . . . .
C9 C10 C11 C12 -178.9(2) . . . .
C10 C11 C12 C13 0.1(4) . . . .
C11 C12 C13 C14 -1.2(5) . . . .
C12 C13 C14 C15 1.1(5) . . . .
C13 C14 C15 C10 0.0(5) . . . .
C11 C10 C15 C14 -1.0(4) . . . .
C9 C10 C15 C14 178.8(2) . . . .
Zn1 O1 C16 C8 -24.2(2) . . . .
Zn1 O1 C16 C17 152.97(13) . . . .
C7 C8 C16 O1 24.2(3) . . . .
C9 C8 C16 O1 -161.17(19) . . . .
C7 C8 C16 C17 -152.84(17) . . . .
C9 C8 C16 C17 21.8(3) . . . .
O1 C16 C17 C18 -150.2(2) . . . .
C8 C16 C17 C18 27.0(3) . . . .
O1 C16 C17 S1 25.2(2) . . . .
C8 C16 C17 S1 -157.61(14) . . . .
C20 S1 C17 C18 -1.74(19) . . . .
C20 S1 C17 C16 -177.94(17) . . . .
C16 C17 C18 C19 177.4(2) . . . .
S1 C17 C18 C19 1.8(3) . . . .
C17 C18 C19 C20 -0.9(4) . . . .
C18 C19 C20 S1 -0.5(3) . . . .
C17 S1 C20 C19 1.3(2) . . . .
O2 Zn1 O3 C21 -69.6(5) 2_556 . . .
O2 Zn1 O3 C21 118.1(5) . . . .
O3 Zn1 O3 C21 17.0(7) 2_556 . . .
O1 Zn1 O3 C21 -158.4(5) 2_556 . . .
O1 Zn1 O3 C21 21.8(6) . . . .
Zn1 O3 C21 N3 -174.0(5) . . . .
C23 N3 C21 O3 -0.1(12) . . . .
C22 N3 C21 O3 -177.3(8) . . . .
